data_7230887
loop_
_publ_author_name
'Wang, Yinling'
'Du, Yiman'
'He, Jianghua'
'Zhang, Yuetao'

_publ_section_title
;
 Transformation of lignin model compounds to N-substituted aromatics via
 Beckmann rearrangement
;
_journal_issue 14
_journal_name_full 'Green Chemistry'
_journal_page_first 3318
_journal_paper_doi 10.1039/C8GC00920A
_journal_volume 20
_journal_year 2018
_chemical_formula_moiety 'C18 H21 N O6'
_chemical_formula_sum 'C18 H21 N O6'
_chemical_formula_weight 347.36
_space_group_IT_number 2
_space_group_name_Hall '-P 1'
_space_group_name_H-M_alt 'P -1'
_symmetry_cell_setting triclinic
_symmetry_space_group_name_Hall '-P 1'
_symmetry_space_group_name_H-M 'P -1'
_atom_sites_solution_hydrogens geom
_atom_sites_solution_primary direct
_atom_sites_solution_secondary difmap
_audit_creation_method SHELXL-97
_audit_update_record
;
2018-03-21 deposited with the CCDC.
2018-06-12 downloaded from the CCDC.
;
_cell_angle_alpha 107.362(2)
_cell_angle_beta 95.433(2)
_cell_angle_gamma 110.176(2)
_cell_formula_units_Z 2
_cell_length_a 8.9121(4)
_cell_length_b 10.6028(6)
_cell_length_c 10.6070(6)
_cell_measurement_reflns_used 9908
_cell_measurement_temperature 296(2)
_cell_measurement_theta_max 28.23
_cell_measurement_theta_min 3.45
_cell_volume 875.81(8)
_computing_cell_refinement 'Bruker SMART'
_computing_data_collection 'Bruker SMART'
_computing_data_reduction 'Bruker SMART'
_computing_molecular_graphics SHELXP-97
_computing_publication_material SHELXP-97
_computing_structure_refinement 'SHELXL-97 (Sheldrick, 2008)'
_computing_structure_solution 'SHELXS-97 (Sheldrick, 2008)'
_diffrn_ambient_temperature 296(2)
_diffrn_measured_fraction_theta_full 0.996
_diffrn_measured_fraction_theta_max 0.996
_diffrn_measurement_device_type 'Bruker APEX-II CCD'
_diffrn_measurement_method '\f and \w scans'
_diffrn_radiation_monochromator graphite
_diffrn_radiation_source 'fine-focus sealed tube'
_diffrn_radiation_type MoK\a
_diffrn_radiation_wavelength 0.71073
_diffrn_reflns_av_R_equivalents 0.0247
_diffrn_reflns_av_sigmaI/netI 0.0220
_diffrn_reflns_limit_h_max 11
_diffrn_reflns_limit_h_min -11
_diffrn_reflns_limit_k_max 14
_diffrn_reflns_limit_k_min -14
_diffrn_reflns_limit_l_max 14
_diffrn_reflns_limit_l_min -14
_diffrn_reflns_number 18241
_diffrn_reflns_theta_full 28.28
_diffrn_reflns_theta_max 28.28
_diffrn_reflns_theta_min 2.87
_exptl_absorpt_coefficient_mu 0.099
_exptl_absorpt_correction_type none
_exptl_crystal_colour colourless
_exptl_crystal_density_diffrn 1.317
_exptl_crystal_density_meas 1.317
_exptl_crystal_density_method 'not measured'
_exptl_crystal_description block
_exptl_crystal_F_000 368
_exptl_crystal_size_max 0.24
_exptl_crystal_size_mid 0.22
_exptl_crystal_size_min 0.18
_refine_diff_density_max 0.254
_refine_diff_density_min -0.205
_refine_diff_density_rms 0.039
_refine_ls_extinction_method none
_refine_ls_goodness_of_fit_ref 1.017
_refine_ls_hydrogen_treatment mixed
_refine_ls_matrix_type full
_refine_ls_number_parameters 231
_refine_ls_number_reflns 4328
_refine_ls_number_restraints 0
_refine_ls_restrained_S_all 1.017
_refine_ls_R_factor_all 0.0617
_refine_ls_R_factor_gt 0.0476
_refine_ls_shift/su_max 0.000
_refine_ls_shift/su_mean 0.000
_refine_ls_structure_factor_coef Fsqd
_refine_ls_weighting_details 'calc w=1/[\s^2^(Fo^2^)+(0.0518P)^2^+0.3127P] where P=(Fo^2^+2Fc^2^)/3'
_refine_ls_weighting_scheme calc
_refine_ls_wR_factor_gt 0.1139
_refine_ls_wR_factor_ref 0.1232
_reflns_number_gt 3436
_reflns_number_total 4328
_reflns_threshold_expression >2sigma(I)
_cod_data_source_file c8gc00920a2.cif
_cod_data_source_block a
_cod_depositor_comments
;
The following automatic conversions were performed:

'_symmetry_cell_setting' value 'Triclinic' changed to 'triclinic'
according to
/home/data/users/saulius/crontab/automatic-downloads/rss-feeds/RSC/lib/dictionaries/cif_core.dic
dictionary named 'cif_core.dic' version 2.4.2 from 2011-04-26.

Automatic conversion script
Id: cif_fix_values 4973 2017-02-22 13:04:09Z antanas 

 Adding full bibliography for 7230887.cif.
;
_cod_original_sg_symbol_H-M 'P-1   '
_cod_database_code 7230887

loop_
_symmetry_equiv_pos_as_xyz
'x, y, z'
'-x, -y, -z'

loop_
_atom_site_label
_atom_site_type_symbol
_atom_site_fract_x
_atom_site_fract_y
_atom_site_fract_z
_atom_site_U_iso_or_equiv
_atom_site_adp_type
_atom_site_occupancy
_atom_site_symmetry_multiplicity
_atom_site_calc_flag
_atom_site_refinement_flags
C1 C 0.12295(16) 0.70464(14) 0.65118(13) 0.0322(3) Uani 1 1 d .
C2 C 0.16426(19) 0.62038(16) 0.71621(15) 0.0398(3) Uani 1 1 d .
H2 H 0.2738 0.6354 0.7404 0.048 Uiso 1 1 calc R
C3 C 0.0460(2) 0.51565(17) 0.74512(18) 0.0483(4) Uani 1 1 d .
C4 C -0.1194(2) 0.49245(16) 0.70961(17) 0.0461(4) Uani 1 1 d .
C5 C -0.16110(19) 0.57278(17) 0.64303(17) 0.0454(4) Uani 1 1 d .
H5 H -0.2709 0.5559 0.6167 0.055 Uiso 1 1 calc R
C6 C -0.04095(18) 0.67906(17) 0.61456(15) 0.0398(3) Uani 1 1 d .
H6 H -0.0712 0.7333 0.5705 0.048 Uiso 1 1 calc R
C7 C 0.25547(16) 0.81601(15) 0.62277(13) 0.0301(3) Uani 1 1 d .
C8 C 0.23625(15) 0.94763(15) 0.60560(13) 0.0294(3) Uani 1 1 d .
H8 H 0.3456 1.0243 0.6289 0.035 Uiso 1 1 calc R
C9 C 0.15783(17) 0.91805(16) 0.46111(13) 0.0330(3) Uani 1 1 d .
H9A H 0.2038 0.8624 0.3985 0.040 Uiso 1 1 calc R
H9B H 0.0408 0.8633 0.4432 0.040 Uiso 1 1 calc R
C10 C 0.21180(16) 1.06446(14) 0.82905(13) 0.0306(3) Uani 1 1 d .
C11 C 0.11597(18) 1.11814(15) 0.91032(14) 0.0342(3) Uani 1 1 d .
C12 C 0.1757(2) 1.18491(17) 1.04858(15) 0.0468(4) Uani 1 1 d .
H12 H 0.1127 1.2202 1.1028 0.056 Uiso 1 1 calc R
C13 C 0.3299(2) 1.19938(19) 1.10669(16) 0.0538(4) Uani 1 1 d .
H13 H 0.3694 1.2438 1.1999 0.065 Uiso 1 1 calc R
C14 C 0.4243(2) 1.14866(18) 1.02753(17) 0.0500(4) Uani 1 1 d .
H14 H 0.5278 1.1596 1.0671 0.060 Uiso 1 1 calc R
C15 C 0.36572(18) 1.08072(16) 0.88787(15) 0.0395(3) Uani 1 1 d .
H15 H 0.4300 1.0464 0.8344 0.047 Uiso 1 1 calc R
C16 C -0.1282(2) 1.1648(2) 0.91604(18) 0.0523(4) Uani 1 1 d .
H16A H -0.1552 1.1261 0.9859 0.078 Uiso 1 1 calc R
H16B H -0.2271 1.1459 0.8558 0.078 Uiso 1 1 calc R
H16C H -0.0665 1.2666 0.9562 0.078 Uiso 1 1 calc R
C17 C 0.2417(4) 0.4485(4) 0.8432(5) 0.1519(19) Uani 1 1 d .
H17A H 0.2843 0.4312 0.7627 0.228 Uiso 1 1 calc R
H17B H 0.2481 0.3820 0.8860 0.228 Uiso 1 1 calc R
H17C H 0.3049 0.5449 0.9044 0.228 Uiso 1 1 calc R
C18 C -0.3925(3) 0.3751(2) 0.7285(3) 0.0816(7) Uani 1 1 d .
H18A H -0.3969 0.4652 0.7782 0.122 Uiso 1 1 calc R
H18B H -0.4544 0.3026 0.7614 0.122 Uiso 1 1 calc R
H18C H -0.4382 0.3483 0.6341 0.122 Uiso 1 1 calc R
N1 N 0.38988(14) 0.79744(14) 0.61571(13) 0.0382(3) Uani 1 1 d .
O1 O 0.07738(19) 0.43006(17) 0.8087(2) 0.0847(5) Uani 1 1 d .
O2 O -0.22727(17) 0.38880(14) 0.74581(16) 0.0695(4) Uani 1 1 d .
O3 O 0.50757(13) 0.91306(13) 0.59480(14) 0.0515(3) Uani 1 1 d .
H3 H 0.5923 0.8992 0.5905 0.077 Uiso 1 1 calc R
O4 O 0.18820(12) 1.05233(11) 0.44275(10) 0.0381(2) Uani 1 1 d .
H4 H 0.1203 1.0404 0.3779 0.057 Uiso 1 1 calc R
O5 O 0.13996(11) 0.99897(11) 0.69318(9) 0.0329(2) Uani 1 1 d .
O6 O -0.03233(13) 1.09871(12) 0.84183(10) 0.0423(3) Uani 1 1 d .

loop_
_atom_site_aniso_label
_atom_site_aniso_U_11
_atom_site_aniso_U_22
_atom_site_aniso_U_33
_atom_site_aniso_U_23
_atom_site_aniso_U_13
_atom_site_aniso_U_12
C1 0.0336(7) 0.0315(7) 0.0284(6) 0.0080(5) 0.0103(5) 0.0105(6)
C2 0.0375(7) 0.0350(7) 0.0446(8) 0.0149(6) 0.0097(6) 0.0109(6)
C3 0.0553(10) 0.0344(8) 0.0546(10) 0.0190(7) 0.0165(8) 0.0131(7)
C4 0.0479(9) 0.0299(7) 0.0518(9) 0.0091(7) 0.0245(7) 0.0063(7)
C5 0.0339(7) 0.0431(8) 0.0484(9) 0.0075(7) 0.0151(6) 0.0082(7)
C6 0.0340(7) 0.0440(8) 0.0412(8) 0.0159(6) 0.0126(6) 0.0131(6)
C7 0.0278(6) 0.0366(7) 0.0273(6) 0.0128(5) 0.0072(5) 0.0127(5)
C8 0.0240(6) 0.0377(7) 0.0296(6) 0.0140(5) 0.0084(5) 0.0133(5)
C9 0.0314(7) 0.0428(8) 0.0302(6) 0.0163(6) 0.0096(5) 0.0172(6)
C10 0.0359(7) 0.0276(6) 0.0278(6) 0.0113(5) 0.0048(5) 0.0115(5)
C11 0.0426(8) 0.0314(7) 0.0323(7) 0.0147(6) 0.0096(6) 0.0156(6)
C12 0.0671(11) 0.0429(9) 0.0321(7) 0.0099(6) 0.0126(7) 0.0260(8)
C13 0.0735(12) 0.0454(9) 0.0304(8) 0.0041(7) -0.0052(8) 0.0215(9)
C14 0.0507(9) 0.0443(9) 0.0422(9) 0.0091(7) -0.0100(7) 0.0144(7)
C15 0.0384(8) 0.0386(8) 0.0377(8) 0.0112(6) 0.0017(6) 0.0145(6)
C16 0.0596(10) 0.0633(11) 0.0545(10) 0.0256(8) 0.0306(8) 0.0394(9)
C17 0.0746(18) 0.141(3) 0.292(5) 0.175(4) 0.013(2) 0.0262(18)
C18 0.0589(12) 0.0582(12) 0.120(2) 0.0310(13) 0.0479(13) 0.0070(10)
N1 0.0321(6) 0.0458(7) 0.0456(7) 0.0249(6) 0.0146(5) 0.0168(5)
O1 0.0701(10) 0.0694(9) 0.1360(15) 0.0747(10) 0.0255(10) 0.0191(8)
O2 0.0611(8) 0.0467(7) 0.1004(11) 0.0334(7) 0.0396(8) 0.0088(6)
O3 0.0324(5) 0.0617(7) 0.0849(9) 0.0476(7) 0.0287(6) 0.0243(5)
O4 0.0316(5) 0.0519(6) 0.0414(6) 0.0252(5) 0.0084(4) 0.0214(5)
O5 0.0302(5) 0.0445(6) 0.0265(5) 0.0110(4) 0.0069(4) 0.0186(4)
O6 0.0454(6) 0.0564(7) 0.0354(5) 0.0161(5) 0.0150(4) 0.0308(5)

loop_
_atom_type_symbol
_atom_type_description
_atom_type_scat_dispersion_real
_atom_type_scat_dispersion_imag
_atom_type_scat_source
C C 0.0033 0.0016 'International Tables Vol C Tables 4.2.6.8 and 6.1.1.4'
H H 0.0000 0.0000 'International Tables Vol C Tables 4.2.6.8 and 6.1.1.4'
N N 0.0061 0.0033 'International Tables Vol C Tables 4.2.6.8 and 6.1.1.4'
O O 0.0106 0.0060 'International Tables Vol C Tables 4.2.6.8 and 6.1.1.4'

loop_
_geom_angle_atom_site_label_1
_geom_angle_atom_site_label_2
_geom_angle_atom_site_label_3
_geom_angle
C6 C1 C2 118.31(13)
C6 C1 C7 122.72(13)
C2 C1 C7 118.96(12)
C3 C2 C1 121.29(15)
O1 C3 C2 124.44(17)
O1 C3 C4 115.71(15)
C2 C3 C4 119.85(15)
O2 C4 C5 125.33(16)
O2 C4 C3 115.54(16)
C5 C4 C3 119.14(14)
C4 C5 C6 120.78(15)
C1 C6 C5 120.59(15)
N1 C7 C1 116.45(12)
N1 C7 C8 121.23(12)
C1 C7 C8 122.30(11)
O5 C8 C9 108.29(10)
O5 C8 C7 112.15(10)
C9 C8 C7 111.97(11)
O4 C9 C8 108.68(11)
O5 C10 C15 125.44(13)
O5 C10 C11 114.78(12)
C15 C10 C11 119.78(13)
O6 C11 C12 125.41(14)
O6 C11 C10 114.98(12)
C12 C11 C10 119.61(14)
C11 C12 C13 120.08(15)
C14 C13 C12 120.41(15)
C13 C14 C15 120.27(16)
C10 C15 C14 119.84(15)
C7 N1 O3 110.89(11)
C3 O1 C17 117.16(16)
C4 O2 C18 117.37(17)
C10 O5 C8 116.66(10)
C11 O6 C16 117.83(12)

loop_
_geom_bond_atom_site_label_1
_geom_bond_atom_site_label_2
_geom_bond_distance
C1 C6 1.384(2)
C1 C2 1.399(2)
C1 C7 1.4825(18)
C2 C3 1.377(2)
C3 O1 1.364(2)
C3 C4 1.401(3)
C4 O2 1.3685(19)
C4 C5 1.375(3)
C5 C6 1.393(2)
C7 N1 1.2846(17)
C7 C8 1.5234(19)
C8 O5 1.4377(15)
C8 C9 1.5149(18)
C9 O4 1.4310(17)
C10 O5 1.3749(16)
C10 C15 1.382(2)
C10 C11 1.4066(19)
C11 O6 1.3631(18)
C11 C12 1.381(2)
C12 C13 1.389(3)
C13 C14 1.370(3)
C14 C15 1.394(2)
C16 O6 1.4319(18)
C17 O1 1.405(3)
C18 O2 1.417(3)
N1 O3 1.4041(16)
